data_1503182
loop_
_publ_author_name
'Peng, Jing'
'Huang, Xin'
'Cui, Hai-Lei'
'Chen, Ying-Chun'

_publ_section_title
;
 Organocatalytic and electrophilic approach to oxindoles with
 C3-quaternary stereocenters.
;
_journal_issue 19
_journal_name_full 'Organic letters'
_journal_page_first 4260
_journal_page_last 4263
_journal_paper_doi 10.1021/ol101668z
_journal_volume 12
_journal_year 2010
_chemical_absolute_configuration ad
_chemical_formula_sum 'C29 H25 N3 O5 S'
_chemical_formula_weight 527.58
_chemical_name_systematic
;

 ?

;
_space_group_IT_number 19
_symmetry_cell_setting orthorhombic
_symmetry_space_group_name_Hall 'P 2ac 2ab'
_symmetry_space_group_name_H-M 'P 21 21 21'
_atom_sites_solution_hydrogens geom
_atom_sites_solution_primary direct
_atom_sites_solution_secondary difmap
_audit_creation_method SHELXL-97
_cell_angle_alpha 90.00
_cell_angle_beta 90.00
_cell_angle_gamma 90.00
_cell_formula_units_Z 4
_cell_length_a 10.6109(9)
_cell_length_b 11.3274(10)
_cell_length_c 22.798(2)
_cell_measurement_reflns_used 4508
_cell_measurement_temperature 298(2)
_cell_measurement_theta_max 22.44
_cell_measurement_theta_min 2.53
_cell_volume 2740.2(4)
_computing_cell_refinement 'Bruker apex II'
_computing_data_collection 'Bruker apex II'
_computing_data_reduction 'Bruker SAINT'
_computing_molecular_graphics 'Bruker SHELXTL'
_computing_publication_material 'Bruker SHELXTL'
_computing_structure_refinement 'SHELXL-97 (Sheldrick, 1997)'
_computing_structure_solution 'SHELXS-97 (Sheldrick, 1990)'
_diffrn_ambient_temperature 298(2)
_diffrn_measured_fraction_theta_full 0.988
_diffrn_measured_fraction_theta_max 0.968
_diffrn_measurement_device_type 'CCD area detector'
_diffrn_measurement_method 'phi and omega scans'
_diffrn_radiation_monochromator graphite
_diffrn_radiation_source 'fine-focus sealed tube'
_diffrn_radiation_type MoK\a
_diffrn_radiation_wavelength 0.71073
_diffrn_reflns_av_R_equivalents 0.0332
_diffrn_reflns_av_sigmaI/netI 0.0438
_diffrn_reflns_limit_h_max 8
_diffrn_reflns_limit_h_min -14
_diffrn_reflns_limit_k_max 14
_diffrn_reflns_limit_k_min -14
_diffrn_reflns_limit_l_max 30
_diffrn_reflns_limit_l_min -29
_diffrn_reflns_number 18744
_diffrn_reflns_theta_full 28.28
_diffrn_reflns_theta_max 28.28
_diffrn_reflns_theta_min 1.79
_exptl_absorpt_coefficient_mu 0.161
_exptl_absorpt_correction_T_max 0.9624
_exptl_absorpt_correction_T_min 0.9563
_exptl_absorpt_correction_type multi-scan
_exptl_absorpt_process_details sadabs
_exptl_crystal_colour yellow
_exptl_crystal_density_diffrn 1.279
_exptl_crystal_density_method 'not measured'
_exptl_crystal_description block
_exptl_crystal_F_000 1104
_exptl_crystal_size_max 0.28
_exptl_crystal_size_mid 0.27
_exptl_crystal_size_min 0.24
_refine_diff_density_max 0.194
_refine_diff_density_min -0.241
_refine_diff_density_rms 0.031
_refine_ls_abs_structure_details 'Flack H D (1983), Acta Cryst. A39, 876-881'
_refine_ls_abs_structure_Flack 0.01(7)
_refine_ls_extinction_coef 0.0051(8)
_refine_ls_extinction_method SHELXL
_refine_ls_goodness_of_fit_ref 1.001
_refine_ls_hydrogen_treatment constr
_refine_ls_matrix_type full
_refine_ls_number_parameters 348
_refine_ls_number_reflns 6416
_refine_ls_number_restraints 0
_refine_ls_restrained_S_all 1.001
_refine_ls_R_factor_all 0.0674
_refine_ls_R_factor_gt 0.0415
_refine_ls_shift/su_max 0.001
_refine_ls_shift/su_mean 0.000
_refine_ls_structure_factor_coef Fsqd
_refine_ls_weighting_details 'calc w=1/[\s^2^(Fo^2^)+(0.0517P)^2^+0.0000P] where P=(Fo^2^+2Fc^2^)/3'
_refine_ls_weighting_scheme calc
_refine_ls_wR_factor_gt 0.0914
_refine_ls_wR_factor_ref 0.1021
_reflns_number_gt 4592
_reflns_number_total 6416
_reflns_threshold_expression >2sigma(I)
_cod_data_source_file ol101668z_si_002.cif
_cod_data_source_block 4g
_cod_depositor_comments
;
The following automatic conversions were performed:

'_symmetry_cell_setting' value 'Orthorhombic' changed to
'orthorhombic' according to
/home/saulius/struct/CIF-dictionaries/cif_core.dic dictionary named
'cif_core.dic' version 2.4.2 from 2011-04-26.

Automatic conversion script
Id: cif_fix_values 1715 2011-07-08 13:25:40Z adriana 
;
_cod_original_sg_symbol_H-M P2(1)2(1)2(1)
_cod_database_code 1503182

loop_
_symmetry_equiv_pos_as_xyz
'x, y, z'
'-x+1/2, -y, z+1/2'
'-x, y+1/2, -z+1/2'
'x+1/2, -y+1/2, -z'

loop_
_atom_site_label
_atom_site_type_symbol
_atom_site_fract_x
_atom_site_fract_y
_atom_site_fract_z
_atom_site_U_iso_or_equiv
_atom_site_adp_type
_atom_site_occupancy
_atom_site_symmetry_multiplicity
_atom_site_calc_flag
_atom_site_refinement_flags
S1 S 0.74302(6) 0.84742(5) 0.80358(3) 0.0650(2) Uani 1 1 d .
C13 C 0.97100(18) 0.63840(16) 0.91023(8) 0.0381(4) Uani 1 1 d .
N2 N 1.2381(2) 0.69974(19) 0.76923(8) 0.0635(5) Uani 1 1 d .
N3 N 0.9601(2) 0.51008(18) 0.66569(9) 0.0657(6) Uani 1 1 d .
O3 O 0.74512(14) 0.33287(12) 0.92823(6) 0.0526(4) Uani 1 1 d .
O1 O 0.75542(15) 0.56960(12) 0.92807(6) 0.0525(4) Uani 1 1 d .
O2 O 0.87837(15) 0.25071(14) 0.86290(7) 0.0612(4) Uani 1 1 d .
N1 N 0.90999(15) 0.43777(14) 0.89601(7) 0.0390(4) Uani 1 1 d .
C1 C 0.91804(18) 0.65031(16) 0.80069(8) 0.0367(4) Uani 1 1 d .
C25 C 1.08317(18) 0.55936(18) 0.89842(8) 0.0395(4) Uani 1 1 d .
C20 C 1.04290(18) 0.44525(17) 0.88637(8) 0.0386(4) Uani 1 1 d .
C3 C 1.1371(2) 0.6655(2) 0.76686(9) 0.0463(5) Uani 1 1 d .
C2 C 1.00892(19) 0.62516(17) 0.76117(8) 0.0398(5) Uani 1 1 d .
C6 C 0.7513(2) 0.49774(18) 0.77588(8) 0.0457(5) Uani 1 1 d .
H6 H 0.8114 0.4380 0.7772 0.055 Uiso 1 1 calc R
C5 C 0.78623(18) 0.61334(18) 0.78796(8) 0.0398(5) Uani 1 1 d .
C24 C 1.2101(2) 0.5855(2) 0.89858(9) 0.0515(6) Uani 1 1 d .
H24 H 1.2381 0.6607 0.9086 0.062 Uiso 1 1 calc R
C14 C 0.8622(2) 0.54744(17) 0.91481(8) 0.0385(4) Uani 1 1 d .
C12 C 0.94278(19) 0.72216(16) 0.85572(8) 0.0385(5) Uani 1 1 d .
H12 H 1.0179 0.7705 0.8488 0.046 Uiso 1 1 calc R
O5 O 0.9333(2) 0.70265(15) 1.06720(7) 0.0776(6) Uani 1 1 d .
C10 C 0.6951(2) 0.7024(2) 0.78623(10) 0.0525(6) Uani 1 1 d .
C15 C 0.8433(2) 0.33005(18) 0.89346(9) 0.0427(5) Uani 1 1 d .
O4 O 0.95705(18) 0.53150(15) 1.02113(7) 0.0677(5) Uani 1 1 d .
C21 C 1.1267(2) 0.3572(2) 0.87077(10) 0.0524(5) Uani 1 1 d .
H21 H 1.0993 0.2814 0.8616 0.063 Uiso 1 1 calc R
C27 C 0.9572(2) 0.6376(2) 1.02043(9) 0.0520(6) Uani 1 1 d .
C11 C 0.8316(2) 0.80638(18) 0.86850(9) 0.0488(5) Uani 1 1 d .
H11A H 0.8640 0.8774 0.8869 0.059 Uiso 1 1 calc R
H11B H 0.7751 0.7687 0.8962 0.059 Uiso 1 1 calc R
C26 C 0.9860(2) 0.70820(19) 0.96690(9) 0.0475(5) Uani 1 1 d .
C4 C 0.9822(2) 0.56030(19) 0.70766(9) 0.0457(5) Uani 1 1 d .
C8 C 0.5396(2) 0.5597(3) 0.75916(13) 0.0757(8) Uani 1 1 d .
H8 H 0.4568 0.5417 0.7493 0.091 Uiso 1 1 calc R
C22 C 1.2532(2) 0.3868(2) 0.86936(10) 0.0630(6) Uani 1 1 d .
H22 H 1.3116 0.3297 0.8584 0.076 Uiso 1 1 calc R
C7 C 0.6286(2) 0.4709(2) 0.76193(10) 0.0580(6) Uani 1 1 d .
H7 H 0.6056 0.3932 0.7544 0.070 Uiso 1 1 calc R
C16 C 0.6601(2) 0.2287(2) 0.93418(10) 0.0555(6) Uani 1 1 d .
C29 C 1.0338(3) 0.8157(2) 0.97074(11) 0.0717(8) Uani 1 1 d .
H29A H 1.0500 0.8486 1.0073 0.086 Uiso 1 1 calc R
H29B H 1.0511 0.8584 0.9369 0.086 Uiso 1 1 calc R
C9 C 0.5726(2) 0.6736(3) 0.77082(13) 0.0743(8) Uani 1 1 d .
H9 H 0.5121 0.7328 0.7684 0.089 Uiso 1 1 calc R
C23 C 1.2953(2) 0.4976(3) 0.88355(11) 0.0631(7) Uani 1 1 d .
H23 H 1.3812 0.5139 0.8831 0.076 Uiso 1 1 calc R
C19 C 0.5639(3) 0.2736(3) 0.97813(13) 0.0845(9) Uani 1 1 d .
H19A H 0.5213 0.3411 0.9622 0.127 Uiso 1 1 calc R
H19B H 0.6059 0.2955 1.0138 0.127 Uiso 1 1 calc R
H19C H 0.5036 0.2125 0.9862 0.127 Uiso 1 1 calc R
C18 C 0.6001(3) 0.2025(3) 0.87625(13) 0.0846(9) Uani 1 1 d .
H18A H 0.5702 0.2746 0.8590 0.127 Uiso 1 1 calc R
H18B H 0.5305 0.1495 0.8819 0.127 Uiso 1 1 calc R
H18C H 0.6609 0.1666 0.8507 0.127 Uiso 1 1 calc R
C28 C 0.9041(3) 0.6348(3) 1.11999(11) 0.1018(12) Uani 1 1 d .
H28A H 0.8434 0.5747 1.1107 0.153 Uiso 1 1 calc R
H28B H 0.8701 0.6864 1.1494 0.153 Uiso 1 1 calc R
H28C H 0.9797 0.5985 1.1346 0.153 Uiso 1 1 calc R
C17 C 0.7344(3) 0.1270(2) 0.95894(14) 0.0836(9) Uani 1 1 d .
H17A H 0.6785 0.0625 0.9673 0.125 Uiso 1 1 calc R
H17B H 0.7756 0.1514 0.9944 0.125 Uiso 1 1 calc R
H17C H 0.7964 0.1021 0.9309 0.125 Uiso 1 1 calc R

loop_
_atom_site_aniso_label
_atom_site_aniso_U_11
_atom_site_aniso_U_22
_atom_site_aniso_U_33
_atom_site_aniso_U_23
_atom_site_aniso_U_13
_atom_site_aniso_U_12
S1 0.0724(4) 0.0429(3) 0.0798(4) 0.0021(3) -0.0214(4) 0.0156(3)
C13 0.0426(11) 0.0377(10) 0.0339(10) -0.0004(8) 0.0007(8) -0.0013(9)
N2 0.0504(12) 0.0867(14) 0.0534(11) 0.0064(10) 0.0028(10) -0.0102(11)
N3 0.0775(16) 0.0690(13) 0.0505(12) -0.0168(11) 0.0051(10) -0.0013(11)
O3 0.0559(10) 0.0453(8) 0.0567(8) -0.0006(7) 0.0149(8) -0.0106(7)
O1 0.0448(9) 0.0495(8) 0.0633(9) 0.0006(7) 0.0145(8) 0.0049(7)
O2 0.0644(11) 0.0489(9) 0.0702(10) -0.0168(8) 0.0121(8) -0.0075(8)
N1 0.0411(10) 0.0376(9) 0.0385(8) 0.0004(7) 0.0025(7) 0.0015(7)
C1 0.0406(11) 0.0328(9) 0.0368(10) 0.0052(8) -0.0035(8) 0.0036(8)
C25 0.0394(11) 0.0478(11) 0.0312(9) 0.0062(9) -0.0024(8) 0.0002(9)
C20 0.0389(12) 0.0432(11) 0.0336(10) 0.0042(8) 0.0009(8) 0.0042(9)
C3 0.0467(14) 0.0554(13) 0.0367(11) 0.0026(9) 0.0016(10) -0.0002(11)
C2 0.0395(11) 0.0415(11) 0.0384(10) 0.0013(9) -0.0019(9) 0.0008(9)
C6 0.0484(13) 0.0487(12) 0.0400(11) -0.0033(9) -0.0058(10) -0.0013(10)
C5 0.0401(12) 0.0447(11) 0.0344(10) 0.0016(8) -0.0040(8) 0.0013(9)
C24 0.0438(13) 0.0615(14) 0.0494(12) 0.0127(11) -0.0061(10) -0.0073(11)
C14 0.0429(12) 0.0400(11) 0.0327(10) 0.0027(8) 0.0050(9) 0.0013(9)
C12 0.0421(12) 0.0349(10) 0.0386(10) 0.0003(8) -0.0009(9) -0.0019(8)
O5 0.1204(16) 0.0753(12) 0.0370(8) -0.0061(8) 0.0006(9) 0.0347(11)
C10 0.0479(13) 0.0520(13) 0.0574(13) -0.0003(11) -0.0111(10) 0.0096(10)
C15 0.0491(13) 0.0407(11) 0.0385(11) 0.0017(9) -0.0015(10) -0.0019(9)
O4 0.0996(14) 0.0578(11) 0.0456(9) 0.0058(8) 0.0039(8) 0.0110(10)
C21 0.0505(14) 0.0542(13) 0.0526(12) 0.0007(11) 0.0000(10) 0.0102(11)
C27 0.0540(14) 0.0621(15) 0.0398(11) -0.0026(11) -0.0039(10) 0.0164(12)
C11 0.0562(14) 0.0395(11) 0.0508(12) -0.0004(10) -0.0001(10) 0.0044(10)
C26 0.0569(14) 0.0457(12) 0.0400(11) -0.0052(9) -0.0062(10) 0.0039(10)
C4 0.0459(13) 0.0465(11) 0.0447(12) -0.0019(10) 0.0041(9) 0.0045(10)
C8 0.0446(15) 0.095(2) 0.088(2) -0.0194(17) -0.0198(14) -0.0023(15)
C22 0.0504(15) 0.0786(17) 0.0599(14) 0.0040(13) 0.0056(12) 0.0195(14)
C7 0.0550(15) 0.0610(15) 0.0580(14) -0.0046(11) -0.0102(12) -0.0149(12)
C16 0.0534(14) 0.0523(13) 0.0608(13) 0.0082(11) 0.0034(11) -0.0171(11)
C29 0.098(2) 0.0658(17) 0.0512(14) -0.0109(12) -0.0158(14) -0.0094(15)
C9 0.0498(15) 0.0776(18) 0.096(2) -0.0161(16) -0.0241(14) 0.0177(13)
C23 0.0347(13) 0.091(2) 0.0632(16) 0.0191(14) 0.0027(11) 0.0057(13)
C19 0.076(2) 0.089(2) 0.088(2) 0.0098(17) 0.0302(16) -0.0171(17)
C18 0.0685(19) 0.109(2) 0.0763(19) 0.0075(17) -0.0072(14) -0.0325(17)
C28 0.150(3) 0.116(3) 0.0394(14) 0.0048(15) 0.0090(16) 0.058(2)
C17 0.0773(19) 0.0664(17) 0.107(2) 0.0367(16) 0.0013(17) -0.0143(15)

loop_
_atom_type_symbol
_atom_type_description
_atom_type_scat_dispersion_real
_atom_type_scat_dispersion_imag
_atom_type_scat_source
C C 0.0033 0.0016 'International Tables Vol C Tables 4.2.6.8 and 6.1.1.4'
H H 0.0000 0.0000 'International Tables Vol C Tables 4.2.6.8 and 6.1.1.4'
N N 0.0061 0.0033 'International Tables Vol C Tables 4.2.6.8 and 6.1.1.4'
O O 0.0106 0.0060 'International Tables Vol C Tables 4.2.6.8 and 6.1.1.4'
S S 0.1246 0.1234 'International Tables Vol C Tables 4.2.6.8 and 6.1.1.4'

loop_
_geom_angle_atom_site_label_1
_geom_angle_atom_site_label_2
_geom_angle_atom_site_label_3
_geom_angle
C10 S1 C11 95.38(10)
C25 C13 C26 112.09(16)
C25 C13 C14 101.78(15)
C26 C13 C14 111.43(16)
C25 C13 C12 111.20(15)
C26 C13 C12 111.86(15)
C14 C13 C12 107.98(15)
C15 O3 C16 121.14(16)
C14 N1 C15 126.50(17)
C14 N1 C20 110.44(16)
C15 N1 C20 122.62(17)
C2 C1 C5 118.79(17)
C2 C1 C12 122.75(17)
C5 C1 C12 118.32(16)
C24 C25 C20 120.07(19)
C24 C25 C13 129.81(19)
C20 C25 C13 110.11(17)
C21 C20 C25 121.63(19)
C21 C20 N1 129.13(19)
C25 C20 N1 109.16(17)
N2 C3 C2 177.2(2)
C1 C2 C3 123.18(18)
C1 C2 C4 121.88(18)
C3 C2 C4 114.85(17)
C7 C6 C5 120.5(2)
C7 C6 H6 119.8
C5 C6 H6 119.8
C6 C5 C10 119.3(2)
C6 C5 C1 123.71(18)
C10 C5 C1 116.92(19)
C25 C24 C23 118.8(2)
C25 C24 H24 120.6
C23 C24 H24 120.6
O1 C14 N1 126.95(19)
O1 C14 C13 125.53(18)
N1 C14 C13 107.33(16)
C1 C12 C11 110.79(16)
C1 C12 C13 110.98(14)
C11 C12 C13 111.38(15)
C1 C12 H12 107.8
C11 C12 H12 107.8
C13 C12 H12 107.8
C27 O5 C28 114.3(2)
C9 C10 C5 119.1(2)
C9 C10 S1 123.10(18)
C5 C10 S1 117.75(17)
O2 C15 O3 128.17(19)
O2 C15 N1 121.18(19)
O3 C15 N1 110.65(17)
C20 C21 C22 117.0(2)
C20 C21 H21 121.5
C22 C21 H21 121.5
O4 C27 O5 123.1(2)
O4 C27 C26 123.20(19)
O5 C27 C26 113.7(2)
C12 C11 S1 113.58(14)
C12 C11 H11A 108.8
S1 C11 H11A 108.8
C12 C11 H11B 108.8
S1 C11 H11B 108.8
H11A C11 H11B 107.7
C29 C26 C27 121.2(2)
C29 C26 C13 125.1(2)
C27 C26 C13 113.25(17)
N3 C4 C2 179.2(2)
C9 C8 C7 120.3(2)
C9 C8 H8 119.9
C7 C8 H8 119.9
C23 C22 C21 122.2(2)
C23 C22 H22 118.9
C21 C22 H22 118.9
C6 C7 C8 119.9(2)
C6 C7 H7 120.1
C8 C7 H7 120.1
O3 C16 C18 109.54(19)
O3 C16 C17 108.83(19)
C18 C16 C17 113.7(2)
O3 C16 C19 101.66(19)
C18 C16 C19 111.3(2)
C17 C16 C19 111.1(2)
C26 C29 H29A 120.0
C26 C29 H29B 120.0
H29A C29 H29B 120.0
C8 C9 C10 120.9(2)
C8 C9 H9 119.6
C10 C9 H9 119.6
C22 C23 C24 120.2(2)
C22 C23 H23 119.9
C24 C23 H23 119.9
C16 C19 H19A 109.5
C16 C19 H19B 109.5
H19A C19 H19B 109.5
C16 C19 H19C 109.5
H19A C19 H19C 109.5
H19B C19 H19C 109.5
C16 C18 H18A 109.5
C16 C18 H18B 109.5
H18A C18 H18B 109.5
C16 C18 H18C 109.5
H18A C18 H18C 109.5
H18B C18 H18C 109.5
O5 C28 H28A 109.5
O5 C28 H28B 109.5
H28A C28 H28B 109.5
O5 C28 H28C 109.5
H28A C28 H28C 109.5
H28B C28 H28C 109.5
C16 C17 H17A 109.5
C16 C17 H17B 109.5
H17A C17 H17B 109.5
C16 C17 H17C 109.5
H17A C17 H17C 109.5
H17B C17 H17C 109.5

loop_
_geom_bond_atom_site_label_1
_geom_bond_atom_site_label_2
_geom_bond_distance
S1 C10 1.765(2)
S1 C11 1.814(2)
C13 C25 1.514(3)
C13 C26 1.523(3)
C13 C14 1.551(3)
C13 C12 1.592(3)
N2 C3 1.141(3)
N3 C4 1.138(3)
O3 C15 1.310(2)
O3 C16 1.491(2)
O1 C14 1.200(2)
O2 C15 1.196(2)
N1 C14 1.408(2)
N1 C15 1.411(3)
N1 C20 1.430(3)
C1 C2 1.350(3)
C1 C5 1.488(3)
C1 C12 1.518(3)
C25 C24 1.379(3)
C25 C20 1.389(3)
C20 C21 1.383(3)
C3 C2 1.441(3)
C2 C4 1.452(3)
C6 C7 1.374(3)
C6 C5 1.389(3)
C6 H6 0.9300
C5 C10 1.398(3)
C24 C23 1.388(3)
C24 H24 0.9300
C12 C11 1.545(3)
C12 H12 0.9800
O5 C27 1.320(3)
O5 C28 1.461(3)
C10 C9 1.384(3)
O4 C27 1.202(3)
C21 C22 1.384(3)
C21 H21 0.9300
C27 C26 1.491(3)
C11 H11A 0.9700
C11 H11B 0.9700
C26 C29 1.322(3)
C8 C9 1.364(4)
C8 C7 1.381(4)
C8 H8 0.9300
C22 C23 1.371(4)
C22 H22 0.9300
C7 H7 0.9300
C16 C18 1.496(4)
C16 C17 1.506(3)
C16 C19 1.518(4)
C29 H29A 0.9300
C29 H29B 0.9300
C9 H9 0.9300
C23 H23 0.9300
C19 H19A 0.9600
C19 H19B 0.9600
C19 H19C 0.9600
C18 H18A 0.9600
C18 H18B 0.9600
C18 H18C 0.9600
C28 H28A 0.9600
C28 H28B 0.9600
C28 H28C 0.9600
C17 H17A 0.9600
C17 H17B 0.9600
C17 H17C 0.9600

loop_
_geom_torsion_atom_site_label_1
_geom_torsion_atom_site_label_2
_geom_torsion_atom_site_label_3
_geom_torsion_atom_site_label_4
_geom_torsion
C26 C13 C25 C24 -50.1(3)
C14 C13 C25 C24 -169.3(2)
C12 C13 C25 C24 75.9(3)
C26 C13 C25 C20 129.52(17)
C14 C13 C25 C20 10.35(19)
C12 C13 C25 C20 -104.43(18)
C24 C25 C20 C21 -4.1(3)
C13 C25 C20 C21 176.26(17)
C24 C25 C20 N1 172.87(18)
C13 C25 C20 N1 -6.8(2)
C14 N1 C20 C21 176.36(19)
C15 N1 C20 C21 3.5(3)
C14 N1 C20 C25 -0.3(2)
C15 N1 C20 C25 -173.14(16)
C5 C1 C2 C3 174.61(18)
C12 C1 C2 C3 -1.1(3)
C5 C1 C2 C4 -1.8(3)
C12 C1 C2 C4 -177.51(17)
N2 C3 C2 C1 -121(5)
N2 C3 C2 C4 55(5)
C7 C6 C5 C10 0.5(3)
C7 C6 C5 C1 -177.06(19)
C2 C1 C5 C6 56.0(3)
C12 C1 C5 C6 -128.15(19)
C2 C1 C5 C10 -121.6(2)
C12 C1 C5 C10 54.3(2)
C20 C25 C24 C23 3.3(3)
C13 C25 C24 C23 -177.08(19)
C15 N1 C14 O1 -5.3(3)
C20 N1 C14 O1 -177.84(19)
C15 N1 C14 C13 179.48(17)
C20 N1 C14 C13 7.0(2)
C25 C13 C14 O1 174.48(19)
C26 C13 C14 O1 54.8(3)
C12 C13 C14 O1 -68.4(2)
C25 C13 C14 N1 -10.24(18)
C26 C13 C14 N1 -129.88(16)
C12 C13 C14 N1 106.90(16)
C2 C1 C12 C11 140.82(19)
C5 C1 C12 C11 -34.9(2)
C2 C1 C12 C13 -94.9(2)
C5 C1 C12 C13 89.4(2)
C25 C13 C12 C1 58.3(2)
C26 C13 C12 C1 -175.54(16)
C14 C13 C12 C1 -52.58(19)
C25 C13 C12 C11 -177.78(16)
C26 C13 C12 C11 -51.6(2)
C14 C13 C12 C11 71.36(19)
C6 C5 C10 C9 -1.9(3)
C1 C5 C10 C9 175.8(2)
C6 C5 C10 S1 178.54(15)
C1 C5 C10 S1 -3.8(2)
C11 S1 C10 C9 134.3(2)
C11 S1 C10 C5 -46.17(19)
C16 O3 C15 O2 0.4(3)
C16 O3 C15 N1 -179.04(17)
C14 N1 C15 O2 159.4(2)
C20 N1 C15 O2 -29.0(3)
C14 N1 C15 O3 -21.1(3)
C20 N1 C15 O3 150.55(17)
C25 C20 C21 C22 1.9(3)
N1 C20 C21 C22 -174.4(2)
C28 O5 C27 O4 -1.1(4)
C28 O5 C27 C26 179.6(2)
C1 C12 C11 S1 -26.3(2)
C13 C12 C11 S1 -150.30(14)
C10 S1 C11 C12 61.56(17)
O4 C27 C26 C29 -152.9(3)
O5 C27 C26 C29 26.4(3)
O4 C27 C26 C13 19.7(3)
O5 C27 C26 C13 -161.10(19)
C25 C13 C26 C29 92.9(3)
C14 C13 C26 C29 -153.7(2)
C12 C13 C26 C29 -32.7(3)
C25 C13 C26 C27 -79.2(2)
C14 C13 C26 C27 34.1(2)
C12 C13 C26 C27 155.08(17)
C1 C2 C4 N3 36(19)
C3 C2 C4 N3 -141(19)
C20 C21 C22 C23 1.0(3)
C5 C6 C7 C8 0.8(3)
C9 C8 C7 C6 -0.7(4)
C15 O3 C16 C18 -62.4(3)
C15 O3 C16 C17 62.4(3)
C15 O3 C16 C19 179.76(19)
C7 C8 C9 C10 -0.7(4)
C5 C10 C9 C8 2.0(4)
S1 C10 C9 C8 -178.4(2)
C21 C22 C23 C24 -1.6(4)
C25 C24 C23 C22 -0.6(3)
